data_4300035
loop_
_publ_author_name
'Felipe G\'omez-de la Torre'
'Antonio de la Hoz'
'F\'elix A. Jal\'on'
'Blanca R. Manzano'
'Ana M. Rodr\'iguez'
'Jos\'e Elguero'
'Mart\'in Mart\'inez-Ripoll'

_publ_section_title
;
Pd(II) Complexes with Polydentate Nitrogen Ligands. Molecular Recognition
and Dynamic Behavior Involving Pd-N Bond Rupture. X-ray Molecular Structures of
[{Pd(C~6~HF~4~)~2~}(bpzm)] and [{Pd\M^3^-(C~4~H~7~)}~2~(bpzm)]CF~3~SO~3~)~2~
[bpzpm = 4,6-Bis(pyrazol-1-yl)pyrimidine]
;
_journal_name_full 'Inorganic Chemistry'
_journal_page_first 1152
_journal_page_last 1162
_journal_paper_doi 10.1021/ic990495x
_journal_volume 39
_journal_year 2000
_chemical_formula_sum 'C20 H22 F6 N6 O6 Pd2 S2'
_chemical_formula_weight 833.36
_space_group_IT_number 12
_symmetry_cell_setting monoclinic
_symmetry_space_group_name_Hall '-I 2y'
_symmetry_space_group_name_H-M 'I 1 2/m 1'
_atom_sites_solution_hydrogens geom
_atom_sites_solution_primary direct
_atom_sites_solution_secondary difmap
_audit_creation_method SHELXL
_cell_angle_alpha 90.00
_cell_angle_beta 101.26(3)
_cell_angle_gamma 90.00
_cell_formula_units_Z 4
_cell_length_a 9.368(2)
_cell_length_b 16.191(3)
_cell_length_c 20.228(6)
_cell_measurement_reflns_used 50
_cell_measurement_temperature 293(2)
_cell_measurement_theta_max 20
_cell_measurement_theta_min 10
_cell_volume 3009.1(13)
_computing_structure_refinement 'SHELXL-93 (Sheldrick, 1993)'
_computing_structure_solution 'SHELXS-86 (Sheldrick, 1990)'
_diffrn_ambient_temperature 293(2)
_diffrn_measurement_device 'PW1100 diffractometer'
_diffrn_radiation_monochromator graphite
_diffrn_radiation_source 'fine-focus sealed tube'
_diffrn_radiation_type MoK\a
_diffrn_radiation_wavelength 0.71070
_diffrn_reflns_av_R_equivalents 0.0000
_diffrn_reflns_av_sigmaI/netI 0.0085
_diffrn_reflns_limit_h_max 12
_diffrn_reflns_limit_h_min 0
_diffrn_reflns_limit_k_max 13
_diffrn_reflns_limit_k_min 0
_diffrn_reflns_limit_l_max 25
_diffrn_reflns_limit_l_min -25
_diffrn_reflns_number 3095
_diffrn_reflns_theta_max 28.04
_diffrn_reflns_theta_min 2.05
_diffrn_standards_decay_% 1
_diffrn_standards_interval_time 90
_diffrn_standards_number 2
_exptl_absorpt_coefficient_mu 1.416
_exptl_crystal_density_diffrn 1.840
_exptl_crystal_F_000 1640
_exptl_crystal_size_max 0.3
_exptl_crystal_size_mid 0.2
_exptl_crystal_size_min 0.2
_refine_diff_density_max 0.709
_refine_diff_density_min -0.534
_refine_diff_density_rms 0.088
_refine_ls_extinction_method none
_refine_ls_goodness_of_fit_all 1.199
_refine_ls_goodness_of_fit_obs 1.185
_refine_ls_matrix_type full
_refine_ls_number_parameters 284
_refine_ls_number_reflns 3095
_refine_ls_number_restraints 18
_refine_ls_restrained_S_all 1.207
_refine_ls_restrained_S_obs 1.194
_refine_ls_R_factor_all 0.0432
_refine_ls_R_factor_obs 0.0361
_refine_ls_shift/esd_max -0.002
_refine_ls_shift/esd_mean 0.000
_refine_ls_structure_factor_coef Fsqd
_refine_ls_weighting_details 'w=1/[\s^2^(Fo^2^)+(0.0294P)^2^+14.5821P] where P=(Fo^2^+2Fc^2^)/3'
_refine_ls_weighting_scheme calc
_refine_ls_wR_factor_all 0.0945
_refine_ls_wR_factor_obs 0.0875
_reflns_number_observed 2750
_reflns_number_total 3095
_reflns_observed_criterion >2sigma(I)
_cod_depositor_comments
;
The following automatic conversions were performed:

'_refine_ls_weighting_scheme' value 'calc
w=1/[\s^2^(Fo^2^)+(0.0294P)^2^+14.5821P] where P=(Fo^2^+2Fc^2^)/3'
was changed to 'calc'. New tag '_refine_ls_weighting_details' was
created. The value of the new tag was set to
'w=1/[\s^2^(Fo^2^)+(0.0294P)^2^+14.5821P] where P=(Fo^2^+2Fc^2^)/3'.

Automatic conversion script
Id: cif_fix_values 3143 2015-03-26 13:38:13Z robertas 
;
_cod_original_cell_volume 3009.1(12)
_cod_database_code 4300035

loop_
_symmetry_equiv_pos_as_xyz
'x, y, z'
'-x, y, -z'
'x+1/2, y+1/2, z+1/2'
'-x+1/2, y+1/2, -z+1/2'
'-x, -y, -z'
'x, -y, z'
'-x+1/2, -y+1/2, -z+1/2'
'x+1/2, -y+1/2, z+1/2'

loop_
_atom_site_aniso_label
_atom_site_aniso_U_11
_atom_site_aniso_U_22
_atom_site_aniso_U_33
_atom_site_aniso_U_23
_atom_site_aniso_U_13
_atom_site_aniso_U_12
Pd1 0.0454(2) 0.0402(3) 0.0410(2) 0.00608(14) 0.00937(12) -0.00336(14)
N2 0.057(2) 0.029(3) 0.043(2) 0.002(2) 0.0086(15) -0.001(2)
C3 0.071(3) 0.026(4) 0.055(3) 0.000(2) 0.010(2) -0.004(2)
C4 0.060(3) 0.043(4) 0.053(3) -0.008(2) 0.012(2) 0.007(2)
C5 0.050(2) 0.044(4) 0.045(2) -0.006(2) 0.015(2) -0.002(2)
N6 0.042(2) 0.030(3) 0.040(2) -0.0002(15) 0.0086(13) -0.0027(14)
C7 0.031(2) 0.032(3) 0.035(2) -0.001(2) 0.0025(13) 0.0006(15)
C8 0.036(3) 0.028(4) 0.041(3) 0.000 0.011(2) 0.000
N9 0.039(2) 0.036(2) 0.038(2) 0.0019(14) 0.0096(12) -0.0010(14)
C10 0.037(3) 0.047(5) 0.040(3) 0.000 0.012(2) 0.000
C11 0.073(3) 0.052(4) 0.055(3) 0.013(3) 0.011(2) -0.016(3)
C12 0.058(3) 0.054(4) 0.051(2) 0.015(2) 0.018(2) -0.015(2)
C13 0.063(3) 0.063(5) 0.064(3) 0.005(3) 0.029(3) -0.004(3)
C14 0.091(4) 0.079(5) 0.052(3) 0.018(3) 0.004(3) -0.023(4)
S15 0.0431(7) 0.0517(12) 0.0424(7) 0.000 0.0133(6) 0.000
O16 0.068(2) 0.065(3) 0.074(2) -0.023(2) 0.012(2) -0.009(2)
O17 0.045(2) 0.086(4) 0.057(3) 0.000 0.023(2) 0.000
C18 0.061(4) 0.045(5) 0.055(4) 0.000 0.031(3) 0.000
F19 0.089(3) 0.132(5) 0.111(4) 0.000 0.071(3) 0.000
F20 0.114(3) 0.071(3) 0.067(2) 0.024(2) 0.026(2) 0.009(2)
S21 0.097(2) 0.056(2) 0.0676(12) 0.000 0.0069(11) 0.000
O22 0.189(23) 0.253(35) 0.038(8) 0.000 0.001(10) 0.000
O23 0.303(32) 0.106(24) 0.263(28) 0.145(22) 0.201(26) 0.150(23)
O221 0.107(14) 0.401(60) 0.150(20) 0.000 -0.031(14) 0.000
O231 0.214(19) 0.078(15) 0.321(25) -0.115(15) 0.184(19) -0.080(12)
C24 0.118(11) 0.092(12) 0.154(14) 0.000 0.049(10) 0.000
F25 0.061(8) 0.192(22) 0.154(16) 0.000 0.012(9) 0.000
F26 0.158(20) 0.133(16) 0.216(26) 0.087(16) 0.114(19) 0.037(13)
F251 0.319(39) 0.396(55) 0.112(16) 0.000 0.093(20) 0.000
F261 0.178(20) 0.196(17) 0.256(26) 0.014(16) 0.108(19) -0.062(16)

loop_
_atom_site_label
_atom_site_type_symbol
_atom_site_fract_x
_atom_site_fract_y
_atom_site_fract_z
_atom_site_U_iso_or_equiv
_atom_site_thermal_displace_type
_atom_site_occupancy
_atom_site_calc_flag
_atom_site_refinement_flags
_atom_site_disorder_group
Pd1 Pd 0.97097(3) 0.19292(2) 0.35931(2) 0.04209(13) Uani 1 d . .
N2 N 0.8516(4) 0.2180(2) 0.4341(2) 0.0431(9) Uani 1 d . .
C3 C 0.7956(6) 0.2810(4) 0.4606(2) 0.0513(13) Uani 1 d . .
C4 C 0.7111(5) 0.2544(4) 0.5060(2) 0.0521(13) Uani 1 d . .
C5 C 0.7174(5) 0.1711(3) 0.5064(2) 0.0456(12) Uani 1 d . .
N6 N 0.8045(3) 0.1488(2) 0.4625(2) 0.0371(8) Uani 1 d . .
C7 C 0.8400(4) 0.0721(3) 0.4410(2) 0.0335(10) Uani 1 d . .
C8 C 0.8019(6) 0.0000 0.4685(3) 0.0344(13) Uani 1 d S .
N9 N 0.9166(3) 0.0730(2) 0.3903(2) 0.0375(8) Uani 1 d . .
C10 C 0.9511(6) 0.0000 0.3679(3) 0.0409(15) Uani 1 d S .
C11 C 1.0415(7) 0.3082(4) 0.3305(3) 0.0600(14) Uani 1 d . .
C12 C 1.0306(5) 0.2547(3) 0.2751(2) 0.0534(12) Uani 1 d . .
C13 C 1.1080(6) 0.1808(4) 0.2880(3) 0.0611(14) Uani 1 d . .
C14 C 0.9167(8) 0.2678(6) 0.2125(3) 0.075(2) Uani 1 d . .
S15 S 0.4252(2) 0.0000 0.38029(7) 0.0451(4) Uani 1 d S .
O16 O 0.4990(4) 0.0746(3) 0.4045(2) 0.0691(10) Uani 1 d . .
O17 O 0.2728(5) 0.0000 0.3824(2) 0.0607(13) Uani 1 d S .
C18 C 0.4298(7) 0.0000 0.2913(3) 0.051(2) Uani 1 d S .
F19 F 0.5652(6) 0.0000 0.2821(3) 0.104(2) Uani 1 d S .
F20 F 0.3639(4) 0.0655(2) 0.2606(2) 0.0831(10) Uani 1 d . .
S21 S 0.6930(3) 0.5000 0.34308(11) 0.0749(6) Uani 1 d SD .
O22 O 0.5919(28) 0.5000 0.2829(7) 0.163(12) Uani 0.45(2) d SPD 1
O23 O 0.7654(27) 0.4330(12) 0.3621(12) 0.204(19) Uani 0.45(2) d PD 1
O221 O 0.8117(25) 0.5000 0.3985(12) 0.227(20) Uani 0.55(2) d SPD 2
O231 O 0.6966(21) 0.4279(8) 0.3094(10) 0.186(12) Uani 0.55(2) d PD 2
C24 C 0.5518(16) 0.5000 0.3915(8) 0.118(4) Uani 1 d SD .
F25 F 0.4258(15) 0.5000 0.3398(10) 0.137(9) Uani 0.45(2) d SPD 1
F26 F 0.5517(23) 0.4347(14) 0.4232(15) 0.158(11) Uani 0.45(2) d PDU 1
F251 F 0.6305(34) 0.5000 0.4608(10) 0.269(19) Uani 0.55(2) d SPD 2
F261 F 0.4751(22) 0.4364(16) 0.3959(15) 0.201(11) Uani 0.55(2) d PDU 2
H3 H 0.8170(41) 0.3342(30) 0.4529(19) 0.029(11) Uiso 1 d . .
H4 H 0.6640(56) 0.2886(35) 0.5262(26) 0.060(15) Uiso 1 d . .
H5 H 0.6772(48) 0.1256(31) 0.5304(23) 0.050(13) Uiso 1 d . .
H8 H 0.7462(59) 0.0000 0.5001(28) 0.030(14) Uiso 1 d S .
H10 H 0.9984(76) 0.0000 0.3380(36) 0.056(20) Uiso 1 d S .
H111 H 0.9808(59) 0.3565(38) 0.3292(28) 0.068(18) Uiso 1 d . .
H112 H 1.1312(62) 0.3111(33) 0.3585(28) 0.065(16) Uiso 1 d . .
H131 H 1.0900(48) 0.1319(32) 0.2584(23) 0.047(13) Uiso 1 d . .
H132 H 1.2005(70) 0.1797(38) 0.3219(32) 0.086(20) Uiso 1 d . .
H141 H 0.9586(70) 0.2933(40) 0.1796(33) 0.085(19) Uiso 1 d . .
H142 H 0.8817(70) 0.2188(45) 0.1941(32) 0.082(21) Uiso 1 d . .
H143 H 0.8341(108) 0.3058(57) 0.2182(47) 0.157(41) Uiso 1 d . .

loop_
_atom_type_symbol
_atom_type_description
_atom_type_scat_dispersion_real
_atom_type_scat_dispersion_imag
_atom_type_scat_source
C C 0.0033 0.0016 'International Tables Vol C Tables 4.2.6.8 and 6.1.1.4'
H H 0.0000 0.0000 'International Tables Vol C Tables 4.2.6.8 and 6.1.1.4'
N N 0.0061 0.0033 'International Tables Vol C Tables 4.2.6.8 and 6.1.1.4'
S S 0.1246 0.1234 'International Tables Vol C Tables 4.2.6.8 and 6.1.1.4'
O O 0.0106 0.0060 'International Tables Vol C Tables 4.2.6.8 and 6.1.1.4'
F F 0.0171 0.0103 'International Tables Vol C Tables 4.2.6.8 and 6.1.1.4'
Pd Pd -0.9988 1.0072 'International Tables Vol C Tables 4.2.6.8 and 6.1.1.4'

loop_
_geom_angle_atom_site_label_1
_geom_angle_atom_site_label_2
_geom_angle_atom_site_label_3
_geom_angle
_geom_angle_site_symmetry_1
_geom_angle_site_symmetry_3
_geom_angle_publ_flag
N2 Pd1 C11 105.7(2) . . ?
N2 Pd1 C13 172.8(2) . . ?
C11 Pd1 C13 68.2(2) . . ?
N2 Pd1 N9 76.80(14) . . ?
C11 Pd1 N9 175.6(2) . . ?
C13 Pd1 N9 109.1(2) . . ?
N2 Pd1 C12 138.1(2) . . ?
C11 Pd1 C12 38.6(2) . . ?
C13 Pd1 C12 38.3(2) . . ?
N9 Pd1 C12 140.7(2) . . ?
C3 N2 N6 106.1(4) . . ?
C3 N2 Pd1 139.7(3) . . ?
N6 N2 Pd1 114.0(3) . . ?
N2 C3 C4 110.7(5) . . ?
C5 C4 C3 106.5(5) . . ?
C4 C5 N6 106.9(4) . . ?
C5 N6 N2 109.8(4) . . ?
C5 N6 C7 130.9(4) . . ?
N2 N6 C7 119.1(3) . . ?
N9 C7 C8 122.2(4) . . ?
N9 C7 N6 115.0(3) . . ?
C8 C7 N6 122.8(3) . . ?
C7 C8 C7 116.8(5) . 6 ?
C10 N9 C7 116.4(4) . . ?
C10 N9 Pd1 128.5(3) . . ?
C7 N9 Pd1 115.1(3) . . ?
N9 C10 N9 125.8(5) 6 . ?
C12 C11 Pd1 72.3(3) . . ?
C13 C12 C11 115.2(5) . . ?
C13 C12 C14 122.3(6) . . ?
C11 C12 C14 121.0(6) . . ?
C13 C12 Pd1 70.0(3) . . ?
C11 C12 Pd1 69.1(3) . . ?
C14 C12 Pd1 118.9(4) . . ?
C12 C13 Pd1 71.7(3) . . ?
O16 S15 O16 115.2(3) . 6 ?
O16 S15 O17 114.0(2) . . ?
O16 S15 O17 114.0(2) 6 . ?
O16 S15 C18 103.7(2) . . ?
O16 S15 C18 103.7(2) 6 . ?
O17 S15 C18 104.2(3) . . ?
F19 C18 F20 107.9(4) . . ?
F19 C18 F20 107.9(4) . 6 ?
F20 C18 F20 107.0(6) . 6 ?
F19 C18 S15 110.6(5) . . ?
F20 C18 S15 111.6(3) . . ?
F20 C18 S15 111.6(3) 6 . ?
O23 S21 O23 113.5(27) 6_565 . ?
O231 S21 O231 118.9(17) . 6_565 ?
O23 S21 O22 119.2(13) 6_565 . ?
O23 S21 O22 119.2(13) . . ?
O231 S21 O221 107.8(10) . . ?
O231 S21 O221 107.8(11) 6_565 . ?
O23 S21 C24 103.6(8) 6_565 . ?
O23 S21 C24 103.6(9) . . ?
O231 S21 C24 111.6(6) . . ?
O231 S21 C24 111.6(6) 6_565 . ?
O22 S21 C24 91.7(12) . . ?
O221 S21 C24 96.7(14) . . ?
F26 C24 F26 117.6(33) . 6_565 ?
F261 C24 F261 108.5(28) 6_565 . ?
F26 C24 F25 107.3(16) . . ?
F26 C24 F25 107.3(16) 6_565 . ?
F261 C24 F251 96.9(16) 6_565 . ?
F261 C24 F251 96.9(16) . . ?
F26 C24 S21 111.0(12) . . ?
F26 C24 S21 111.0(12) 6_565 . ?
F261 C24 S21 121.8(15) 6_565 . ?
F261 C24 S21 121.8(15) . . ?
F25 C24 S21 101.2(12) . . ?
F251 C24 S21 103.7(14) . . ?

loop_
_geom_bond_atom_site_label_1
_geom_bond_atom_site_label_2
_geom_bond_distance
_geom_bond_site_symmetry_2
_geom_bond_publ_flag
Pd1 N2 2.089(4) . ?
Pd1 C11 2.100(5) . ?
Pd1 C13 2.119(5) . ?
Pd1 N9 2.132(4) . ?
Pd1 C12 2.141(4) . ?
N2 C3 1.310(6) . ?
N2 N6 1.371(5) . ?
C3 C4 1.393(7) . ?
C4 C5 1.350(8) . ?
C5 N6 1.367(5) . ?
N6 C7 1.379(5) . ?
C7 N9 1.361(5) . ?
C7 C8 1.370(5) . ?
C8 C7 1.370(5) 6 ?
N9 C10 1.329(4) . ?
C10 N9 1.329(4) 6 ?
C11 C12 1.404(8) . ?
C12 C13 1.398(8) . ?
C12 C14 1.503(7) . ?
S15 O16 1.430(4) . ?
S15 O16 1.430(4) 6 ?
S15 O17 1.436(4) . ?
S15 C18 1.808(6) . ?
C18 F19 1.319(8) . ?
C18 F20 1.319(5) . ?
C18 F20 1.319(5) 6 ?
S21 O23 1.298(12) 6_565 ?
S21 O23 1.298(12) . ?
S21 O231 1.355(11) . ?
S21 O231 1.355(11) 6_565 ?
S21 O22 1.39(2) . ?
S21 O221 1.42(2) . ?
S21 C24 1.794(14) . ?
C24 F26 1.24(2) . ?
C24 F26 1.24(2) 6_565 ?
C24 F261 1.27(2) 6_565 ?
C24 F261 1.27(2) . ?
C24 F25 1.42(2) . ?
C24 F251 1.45(2) . ?

loop_
_geom_contact_atom_site_label_1
_geom_contact_atom_site_label_2
_geom_contact_site_symmetry_2
_geom_contact_distance
_geom_contact_publ_flag
Pd1 H143 -x+1/2+1,-y+1/2,-z+1/2 2.9798(925) ?
N2 N2 -x+2,+y,-z+1 3.4572(047) ?
N2 C14 -x+1/2+1,-y+1/2,-z+1/2 3.4995(070) ?
N2 H141 -x+1/2+1,-y+1/2,-z+1/2 3.3397(595) ?
N2 H142 -x+1/2+1,-y+1/2,-z+1/2 3.2141(602) ?
N2 H143 -x+1/2+1,-y+1/2,-z+1/2 3.2513(890) ?
C3 H142 -x+1/2+1,-y+1/2,-z+1/2 3.2437(601) ?
C4 H4 -x+1,+y,-z+1 3.4911(519) ?
C4 H112 -x+2,+y,-z+1 2.9924(525) ?
C5 O16 -x+1,+y,-z+1 3.3502(065) ?
C5 H132 -x+2,+y,-z+1 3.4106(641) ?
C7 C7 x,-y,+z 2.3334(060) ?
C7 C7 -x+2,+y,-z+1 3.4492(047) ?
C7 N9 x,-y,+z 2.7152(055) ?
C8 C5 x,-y,+z 3.0206(058) ?
C8 N6 x,-y,+z 2.4126(039) ?
C8 C7 x,-y,+z 1.3697(052) ?
C8 N9 x,-y,+z 2.3913(063) ?
C8 O16 x,-y,+z 3.1224(059) ?
C8 O17 -x+1,-y,-z+1 3.2278(079) ?
C8 O17 -x+1,+y,-z+1 3.2278(079) ?
C8 H5 x,-y,+z 2.7642(503) ?
N9 C7 x,-y,+z 2.7152(055) ?
N9 N9 x,-y,+z 2.3655(053) ?
N9 H143 -x+1/2+1,-y+1/2,-z+1/2 3.4876(899) ?
C10 Pd1 x,-y,+z 3.136(009) ?
C10 C7 x,-y,+z 2.2865(067) ?
C10 N9 x,-y,+z 1.3287(046) ?
C10 O17 x+1,+y,+z 2.9707(072) ?
C10 O17 x+1,-y,+z 2.9707(072) ?
C10 O22 -x+1/2+1,-y+1/2,-z+1/2 2.9985(157) ?
C10 O22 -x+1/2+1,+y-1/2,-z+1/2 2.9985(157) ?
C10 H8 -x+2,-y,-z+1 3.4947(498) ?
C10 H8 -x+2,+y,-z+1 3.4947(498) ?
C11 F20 -x+1/2+1,-y+1/2,-z+1/2 3.0006(073) ?
C12 F20 -x+1/2+1,-y+1/2,-z+1/2 3.202(065) ?
C13 F20 x+1,+y,+z 3.1714(074) ?
C14 N2 -x+1/2+1,-y+1/2,-z+1/2 3.4995(070) ?
C14 F20 -x+1/2+1,-y+1/2,-z+1/2 3.3723(093) ?
C14 O231 -x+1/2+1,-y+1/2,-z+1/2 3.3431(166) ?
C14 H143 -x+1/2+1,-y+1/2,-z+1/2 3.1924(062) ?
S15 O16 x,-y,+z 1.4301(040) ?
S15 F20 x,-y,+z 2.6015(035) ?
S15 H5 -x+1,-y,-z+1 3.0002(499) ?
S15 H5 -x+1,+y,-z+1 3.0002(499) ?
S15 H8 -x+1,-y,-z+1 3.1539(602) ?
S15 H8 -x+1,+y,-z+1 3.1539(602) ?
O16 C5 -x+1,+y,-z+1 3.3502(065) ?
O16 O16 x,-y,+z 2.4154(057) ?
O16 H5 -x+1,+y,-z+1 2.4482(499) ?
O16 H8 -x+1,-y,-z+1 3.4913(567) ?
O16 H8 -x+1,+y,-z+1 3.4913(567) ?
O16 H132 x-1,+y,+z 3.4187(606) ?
O16 H141 -x+1/2+1,-y+1/2,-z+1/2 2.8097(671) ?
O17 C8 -x+1,-y,-z+1 3.2278(079) ?
O17 C8 -x+1,+y,-z+1 3.2278(079) ?
O17 C10 x-1,+y,+z 2.9707(072) ?
O17 C10 x-1,-y,+z 2.9707(072) ?
O17 O16 x,-y,+z 2.4041(053) ?
O17 F20 x,-y,+z 2.9554(060) ?
O17 H5 -x+1,-y,-z+1 2.6742(481) ?
O17 H5 -x+1,+y,-z+1 2.6742(481) ?
O17 H8 -x+1,-y,-z+1 2.4185(576) ?
O17 H8 -x+1,+y,-z+1 2.4185(576) ?
O17 H10 x-1,+y,+z 2.5519(683) ?
O17 H10 x-1,-y,+z 2.5519(683) ?
O17 H131 x-1,+y,+z 3.4795(463) ?
O17 H131 x-1,-y,+z 3.4795(463) ?
O17 H132 x-1,+y,+z 3.178(608) ?
O17 H132 x-1,-y,+z 3.178(608) ?
C18 O16 x,-y,+z 2.5573(070) ?
C18 F20 x,-y,+z 1.3193(051) ?
F19 O16 x,-y,+z 2.9291(071) ?
F19 F20 x,-y,+z 2.1327(061) ?
F19 O231 -x+1/2+1,-y+1/2,-z+1/2 3.3727(220) ?
F19 O231 -x+1/2+1,+y-1/2,-z+1/2 3.3727(220) ?
F19 H111 -x+1/2+1,-y+1/2,-z+1/2 3.204(589) ?
F19 H111 -x+1/2+1,+y-1/2,-z+1/2 3.204(589) ?
F19 H141 -x+1/2+1,-y+1/2,-z+1/2 3.4527(647) ?
F19 H141 -x+1/2+1,+y-1/2,-z+1/2 3.4527(647) ?
F19 H143 -x+1/2+1,-y+1/2,-z+1/2 3.2823(934) ?
F19 H143 -x+1/2+1,+y-1/2,-z+1/2 3.2823(934) ?
F20 C11 -x+1/2+1,-y+1/2,-z+1/2 3.0006(073) ?
F20 C12 -x+1/2+1,-y+1/2,-z+1/2 3.202(065) ?
F20 C13 x-1,+y,+z 3.1714(074) ?
F20 C14 -x+1/2+1,-y+1/2,-z+1/2 3.3723(093) ?
F20 F20 x,-y,+z 2.1204(051) ?
F20 F25 -x+1/2,-y+1/2,-z+1/2 3.2355(142) ?
F20 F25 -x+1/2,+y-1/2,-z+1/2 3.2355(142) ?
F20 H111 -x+1/2+1,-y+1/2,-z+1/2 2.8362(611) ?
F20 H112 -x+1/2+1,-y+1/2,-z+1/2 3.1381(559) ?
F20 H131 x-1,+y,+z 2.7747(467) ?
F20 H132 x-1,+y,+z 2.8351(675) ?
F20 H141 -x+1/2+1,-y+1/2,-z+1/2 2.9445(625) ?
F20 H143 -x+1/2+1,-y+1/2,-z+1/2 3.4716(974) ?
S21 O23 x,-y+1,+z 1.2979(203) ?
S21 O231 x,-y+1,+z 1.3554(160) ?
S21 F26 x,-y+1,+z 2.5162(280) ?
S21 F261 x,-y+1,+z 2.6869(256) ?
O22 C10 -x+1/2+1,-y+1/2,-z+1/2 2.9985(157) ?
O22 C10 -x+1/2+1,+y+1/2,-z+1/2 2.9985(157) ?
O22 O23 x,-y+1,+z 2.3176(271) ?
O22 O231 x,-y+1,+z 1.551(217) ?
O22 F26 x,-y+1,+z 3.1181(333) ?
O22 F261 x,-y+1,+z 2.9076(347) ?
O22 H10 -x+1/2+1,-y+1/2,-z+1/2 2.4277(711) ?
O22 H10 -x+1/2+1,+y+1/2,-z+1/2 2.4277(711) ?
O22 H131 -x+1/2+1,-y+1/2,-z+1/2 2.7571(503) ?
O22 H131 -x+1/2+1,+y+1/2,-z+1/2 2.7571(503) ?
O23 O23 x,-y+1,+z 2.1709(266) ?
O23 O231 x,-y+1,+z 2.522(244) ?
O23 F26 x,-y+1,+z 3.3296(348) ?
O23 H142 -x+1/2+1,-y+1/2,-z+1/2 2.9356(713) ?
O221 O23 x,-y+1,+z 1.3355(238) ?
O221 O231 x,-y+1,+z 2.2403(261) ?
O221 F26 x,-y+1,+z 2.7881(331) ?
O221 F261 x,-y+1,+z 3.3077(312) ?
O221 H3 x,-y+1,+z 2.8977(487) ?
O221 H111 x,-y+1,+z 3.277(642) ?
O231 C14 -x+1/2+1,-y+1/2,-z+1/2 3.3431(166) ?
O231 F19 -x+1/2+1,-y+1/2,-z+1/2 3.3727(220) ?
O231 F19 -x+1/2+1,+y+1/2,-z+1/2 3.3727(220) ?
O231 O23 x,-y+1,+z 2.522(244) ?
O231 O231 x,-y+1,+z 2.3344(190) ?
O231 H10 -x+1/2+1,-y+1/2,-z+1/2 3.3856(652) ?
O231 H10 -x+1/2+1,+y+1/2,-z+1/2 3.3856(652) ?
O231 H131 -x+1/2+1,-y+1/2,-z+1/2 2.9295(464) ?
O231 H142 -x+1/2+1,-y+1/2,-z+1/2 2.4828(731) ?
C24 O23 x,-y+1,+z 2.4497(291) ?
C24 O231 x,-y+1,+z 2.616(255) ?
C24 F26 x,-y+1,+z 1.2356(264) ?
C24 F261 x,-y+1,+z 1.2681(259) ?
F25 F20 -x+1/2,-y+1/2,-z+1/2 3.2355(142) ?
F25 F20 -x+1/2,+y+1/2,-z+1/2 3.2355(142) ?
F25 O23 x,-y+1,+z 3.3078(280) ?
F25 O231 x,-y+1,+z 2.964(247) ?
F25 F26 x,-y+1,+z 2.1385(287) ?
F25 F261 x,-y+1,+z 1.5346(300) ?
F25 H131 -x+1/2+1,-y+1/2,-z+1/2 2.9003(517) ?
F25 H131 -x+1/2+1,+y+1/2,-z+1/2 2.9003(517) ?
F26 O23 x,-y+1,+z 3.3296(348) ?
F26 F26 x,-y+1,+z 2.1139(327) ?
F26 F26 -x+1,+y,-z+1 3.4316(425) ?
F26 F251 -x+1,-y+1,-z+1 3.3332(390) ?
F26 F251 -x+1,+y,-z+1 3.3332(390) ?
F26 F261 x,-y+1,+z 2.2399(338) ?
F26 H4 -x+1,+y,-z+1 3.397(619) ?
F251 O23 x,-y+1,+z 2.7817(356) ?
F251 O231 x,-y+1,+z 3.4438(305) ?
F251 F26 -x+1,-y+1,-z+1 3.3332(390) ?
F251 F26 x,-y+1,+z 1.4216(282) ?
F251 F26 -x+1,+y,-z+1 3.3332(390) ?
F251 F251 -x+1,-y+1,-z+1 3.1651(436) ?
F251 F251 -x+1,+y,-z+1 3.1651(436) ?
F251 F261 -x+1,-y+1,-z+1 3.401(380) ?
F251 F261 x,-y+1,+z 2.038(315) ?
F251 F261 -x+1,+y,-z+1 3.401(380) ?
F251 H3 x,-y+1,+z 3.2233(498) ?
F261 F26 x,-y+1,+z 2.2399(338) ?
F261 F251 -x+1,-y+1,-z+1 3.401(380) ?
F261 F251 -x+1,+y,-z+1 3.401(380) ?
F261 F261 x,-y+1,+z 2.0588(357) ?
F261 H4 -x+1,+y,-z+1 3.2732(632) ?
F261 H131 -x+1/2+1,-y+1/2,-z+1/2 3.2541(553) ?
H3 H142 -x+1/2+1,-y+1/2,-z+1/2 3.2991(704) ?
H4 C4 -x+1,+y,-z+1 3.4911(519) ?
H4 F26 -x+1,+y,-z+1 3.3971(619) ?
H4 F261 -x+1,+y,-z+1 3.2732(632) ?
H4 H4 -x+1,+y,-z+1 3.0488(707) ?
H4 H112 -x+2,+y,-z+1 2.7403(702) ?
H5 S15 -x+1,-y,-z+1 3.0002(499) ?
H5 S15 -x+1,+y,-z+1 3.0002(499) ?
H5 O16 -x+1,+y,-z+1 2.4482(499) ?
H5 O17 -x+1,-y,-z+1 2.6742(481) ?
H5 O17 -x+1,+y,-z+1 2.6742(481) ?
H5 H5 -x+1,+y,-z+1 3.3075(604) ?
H5 H132 -x+2,+y,-z+1 3.1109(759) ?
H8 C5 x,-y,+z 2.7881(087) ?
H8 N6 x,-y,+z 2.616(238) ?
H8 C7 x,-y,+z 1.994(491) ?
H8 N9 x,-y,+z 3.2041(561) ?
H8 C10 -x+2,-y,-z+1 3.4947(498) ?
H8 C10 -x+2,+y,-z+1 3.4947(498) ?
H8 S15 -x+1,-y,-z+1 3.1539(602) ?
H8 S15 -x+1,+y,-z+1 3.1539(602) ?
H8 O16 -x+1,-y,-z+1 3.4913(567) ?
H8 O16 x,-y,+z 2.9682(454) ?
H8 O16 -x+1,+y,-z+1 3.4913(567) ?
H8 O17 -x+1,-y,-z+1 2.4185(576) ?
H8 O17 -x+1,+y,-z+1 2.4185(576) ?
H8 H5 x,-y,+z 2.255(567) ?
H10 Pd1 x,-y,+z 3.1704(135) ?
H10 C7 x,-y,+z 3.0173(731) ?
H10 N9 x,-y,+z 1.8493(609) ?
H10 C13 x,-y,+z 3.3242(381) ?
H10 O17 x+1,+y,+z 2.5519(683) ?
H10 O17 x+1,-y,+z 2.5519(683) ?
H10 O22 -x+1/2+1,-y+1/2,-z+1/2 2.4277(711) ?
H10 O22 -x+1/2+1,+y-1/2,-z+1/2 2.4277(711) ?
H10 O231 -x+1/2+1,-y+1/2,-z+1/2 3.3856(652) ?
H10 O231 -x+1/2+1,+y-1/2,-z+1/2 3.3856(652) ?
H10 H131 x,-y,+z 2.9036(739) ?
H111 F19 -x+1/2+1,-y+1/2,-z+1/2 3.204(589) ?
H111 F19 -x+1/2+1,+y+1/2,-z+1/2 3.204(589) ?
H111 F20 -x+1/2+1,-y+1/2,-z+1/2 2.8362(611) ?
H112 C4 -x+2,+y,-z+1 2.9924(525) ?
H112 F20 -x+1/2+1,-y+1/2,-z+1/2 3.1381(559) ?
H112 H4 -x+2,+y,-z+1 2.7403(702) ?
H131 O17 x+1,+y,+z 3.4795(463) ?
H131 O17 x+1,-y,+z 3.4795(463) ?
H131 F20 x+1,+y,+z 2.7747(467) ?
H131 O22 -x+1/2+1,-y+1/2,-z+1/2 2.7571(503) ?
H131 O22 -x+1/2+1,+y-1/2,-z+1/2 2.7571(503) ?
H131 O231 -x+1/2+1,-y+1/2,-z+1/2 2.9295(464) ?
H131 F25 -x+1/2+1,-y+1/2,-z+1/2 2.9003(517) ?
H131 F25 -x+1/2+1,+y-1/2,-z+1/2 2.9003(517) ?
H131 F261 -x+1/2+1,-y+1/2,-z+1/2 3.2541(553) ?
H132 C5 -x+2,+y,-z+1 3.4106(641) ?
H132 O16 x+1,+y,+z 3.4187(606) ?
H132 O17 x+1,+y,+z 3.178(608) ?
H132 O17 x+1,-y,+z 3.178(608) ?
H132 F20 x+1,+y,+z 2.8351(675) ?
H132 H5 -x+2,+y,-z+1 3.1109(759) ?
H132 H141 -x+1/2+2,-y+1/2,-z+1/2 3.2292(947) ?
H141 N2 -x+1/2+1,-y+1/2,-z+1/2 3.3397(595) ?
H141 O16 -x+1/2+1,-y+1/2,-z+1/2 2.8097(671) ?
H141 F19 -x+1/2+1,-y+1/2,-z+1/2 3.4527(647) ?
H141 F19 -x+1/2+1,+y+1/2,-z+1/2 3.4527(647) ?
H141 F20 -x+1/2+1,-y+1/2,-z+1/2 2.9445(625) ?
H141 H132 -x+1/2+2,-y+1/2,-z+1/2 3.2292(947) ?
H142 N2 -x+1/2+1,-y+1/2,-z+1/2 3.2141(602) ?
H142 C3 -x+1/2+1,-y+1/2,-z+1/2 3.2437(601) ?
H142 O23 -x+1/2+1,-y+1/2,-z+1/2 2.9356(713) ?
H142 O231 -x+1/2+1,-y+1/2,-z+1/2 2.4828(731) ?
H142 H3 -x+1/2+1,-y+1/2,-z+1/2 3.2991(704) ?
H142 H143 -x+1/2+1,-y+1/2,-z+1/2 2.9651(292) ?
H143 Pd1 -x+1/2+1,-y+1/2,-z+1/2 2.9798(925) ?
H143 N2 -x+1/2+1,-y+1/2,-z+1/2 3.2513(890) ?
H143 N9 -x+1/2+1,-y+1/2,-z+1/2 3.4876(899) ?
H143 C14 -x+1/2+1,-y+1/2,-z+1/2 3.1924(062) ?
H143 F19 -x+1/2+1,-y+1/2,-z+1/2 3.2823(934) ?
H143 F19 -x+1/2+1,+y+1/2,-z+1/2 3.2823(934) ?
H143 F20 -x+1/2+1,-y+1/2,-z+1/2 3.4716(974) ?
H143 H142 -x+1/2+1,-y+1/2,-z+1/2 2.9651(292) ?
H143 H143 -x+1/2+1,-y+1/2,-z+1/2 2.8634(443) ?

loop_
_geom_hbond_atom_site_label_D
_geom_hbond_atom_site_label_H
_geom_hbond_atom_site_label_A
_geom_hbond_distance_DH
_geom_hbond_distance_HA
_geom_hbond_distance_DA
_geom_hbond_angle_DHA
_geom_hbond_site_symmetry_A
_geom_hbond_publ_flag
C3 H3 O23 0.904(.049) 3.143(.021) 2.412(.048) 138.06(3.78) . ?
C3 H3 O221 0.904(.049) 3.774(.010) 2.898(.049) 163.59(3.94) . ?
C3 H3 F26 0.904(.049) 3.363(.023) 2.933(.047) 110.86(3.35) . ?
C5 H5 O16 0.994(.050) 3.038(.006) 2.879(.043) 89.50(2.84) . ?
C8 H8 O16 0.901(.061) 3.122(.006) 2.968(.045) 91.36(0.08) . ?
C11 H111 O23 0.964(.060) 3.439(.025) 2.564(.065) 150.94(4.72) . ?
C11 H111 O231 0.964(.060) 3.720(.019) 2.858(.059) 149.30(4.54) . ?
C8 H8 O17 0.901(.061) 3.228(.008) 2.419(.058) 149.54(4.67) . ?
C5 H5 O17 0.994(.050) 3.558(.006) 2.674(.048) 148.21(3.71) . ?
C5 H5 O16 0.994(.050) 3.350(.006) 2.448(.050) 150.61(3.71) . ?
C8 H8 O17 0.901(.061) 3.228(.008) 2.419(.058) 149.54(4.67) . ?
C5 H5 O17 0.994(.050) 3.558(.006) 2.674(.048) 148.21(3.71) . ?
C10 H10 O17 0.816(.079) 2.971(.007) 2.552(.068) 113.29(5.98) . ?
C13 H131 F20 0.988(.050) 3.171(.007) 2.775(.047) 104.61(3.21) . ?
C10 H10 O17 0.816(.079) 2.971(.007) 2.552(.068) 113.29(5.98) . ?
C10 H10 O22 0.816(.079) 2.999(.016) 2.428(.071) 127.84(6.26) . ?
C13 H131 O22 0.988(.050) 3.617(.014) 2.757(.050) 145.80(3.80) . ?
C14 H142 O231 0.909(.070) 3.343(.017) 2.483(.073) 157.92(6.08) . ?
C13 H131 O22 0.988(.050) 3.617(.014) 2.757(.050) 145.80(3.80) . ?
C10 H10 O22 0.816(.079) 2.999(.016) 2.428(.071) 127.84(6.26) . ?
